data_4334263
loop_
_publ_author_name
'Daniel M. Whittaker'
'Tamara L. Griffiths'
'Madeleine Helliwell'
'Adam N. Swinburne'
'Louise S. Natrajan'
'Frank W. Lewis'
'Laurence M. Harwood'
'Stephen A. Parry'
'Clint A. Sharrad'

_publ_contact_author_address
;
Centre for Radiochemistry Research
School of Chemistry
University of Manchester
Oxford Road
Manchester
M13 9PL
;
_publ_contact_author_email daniel.whittaker@postgrad.manchester.ac.uk
_publ_contact_author_name 'Daniel Whittaker'
_publ_contact_author_phone +441612751405
_publ_section_title
;
 Lanthanide Speciation in Potential SANEX and GANEX Actinide/Lanthanide
 Separations Using Tetra-N-Donor Extractants
;
_journal_name_full 'Inorganic Chemistry'
_journal_page_first 3429
_journal_page_last 3444
_journal_paper_doi 10.1021/ic301599y
_journal_volume 52
_journal_year 2013
_chemical_formula_moiety 'C32 H38 Eu N11 O9, 2(C7 H8)'
_chemical_formula_sum 'C46 H54 Eu N11 O9'
_chemical_formula_weight 1056.96
_chemical_name_systematic '[Eu(CyMe4-BTBP)(NO3)3].toluene'
_space_group_crystal_system monoclinic
_space_group_IT_number 15
_space_group_name_Hall '-C 2yc'
_space_group_name_H-M_alt 'C 1 2/c 1'
_symmetry_space_group_name_Hall '-C 2yc'
_symmetry_space_group_name_H-M 'C 1 2/c 1'
_atom_sites_solution_hydrogens geom
_atom_sites_solution_primary direct
_atom_sites_solution_secondary difmap
_audit_creation_date 2012-04-26
_audit_creation_method
;
  Olex2 1.1-alpha
  (compiled 2011.11.01 svn.r2039, GUI svn.r3906)
;
_cell_angle_alpha 90.00
_cell_angle_beta 90.6730(10)
_cell_angle_gamma 90.00
_cell_formula_units_Z 4
_cell_length_a 26.385(2)
_cell_length_b 11.6674(11)
_cell_length_c 15.7469(14)
_cell_measurement_reflns_used 9985
_cell_measurement_temperature 100(2)
_cell_measurement_theta_max 25.743
_cell_measurement_theta_min 2.301
_cell_volume 4847.3(7)
_computing_cell_refinement 'SMART v5.625 (Bruker, 2001)'
_computing_data_collection 'SMART v5.625 (Bruker, 2001)'
_computing_data_reduction 'SAINT v7.68A (Bruker, 2009)'
_computing_molecular_graphics
;
O. V. Dolomanov, L. J. Bourhis, R. J. Gildea, J. A. K. Howard and H. Puschmann,
OLEX2: a complete structure solution, refinement and analysis program.
J. Appl. Cryst. (2009). 42, 339-341.

L. J. Farrugia, ORTEP-3 for Windows - a version of ORTEP-III 
with a Graphical User Interface (GUI). J. Appl. Crystallogr. (1997). 30, 565.
;
_computing_publication_material
;
O. V. Dolomanov, L. J. Bourhis, R. J. Gildea, J. A. K. Howard and H. Puschmann,
OLEX2: a complete structure solution, refinement and analysis program.
J. Appl. Cryst. (2009). 42, 339-341.
;
_computing_structure_refinement
;
XL, G.M. Sheldrick, Acta Cryst.
(2008). A64, 112-122
;
_computing_structure_solution 'SHELXS-97 (Sheldrick, 1990)'
_diffrn_ambient_temperature 100.15
_diffrn_measured_fraction_theta_full 0.998
_diffrn_measured_fraction_theta_max 0.998
_diffrn_measurement_device_type 'Bruker SMART APEX CCD area detector'
_diffrn_measurement_method 'phi and omega scans'
_diffrn_radiation_monochromator Parallel,graphite
_diffrn_radiation_type 'Mo K\a'
_diffrn_radiation_wavelength 0.71073
_diffrn_reflns_av_R_equivalents 0.0292
_diffrn_reflns_av_unetI/netI 0.0239
_diffrn_reflns_limit_h_max 31
_diffrn_reflns_limit_h_min -32
_diffrn_reflns_limit_k_max 14
_diffrn_reflns_limit_k_min -14
_diffrn_reflns_limit_l_max 19
_diffrn_reflns_limit_l_min -19
_diffrn_reflns_number 17887
_diffrn_reflns_theta_full 25.75
_diffrn_reflns_theta_max 25.75
_diffrn_reflns_theta_min 2.3
_diffrn_source 'fine-focus sealed tube'
_diffrn_source_current 40.0
_diffrn_source_power 1.6
_diffrn_source_target Mo
_diffrn_source_voltage 40.0
_exptl_absorpt_coefficient_mu 1.359
_exptl_absorpt_correction_T_max 0.7453
_exptl_absorpt_correction_T_min 0.6407
_exptl_absorpt_correction_type multi-scan
_exptl_absorpt_process_details
;
SADABS-2008/1 (Bruker,2008) was used for absorption correction.
R(int) was 0.0705 before and 0.0319 after correction.
The Ratio of minimum to maximum transmission is 0.8597.
The \l/2 correction factor is 0.0015.
;
_exptl_crystal_colour yellow
_exptl_crystal_colour_primary yellow
_exptl_crystal_density_diffrn 1.448
_exptl_crystal_description Plate
_exptl_crystal_F_000 2168
_exptl_crystal_size_max 0.2
_exptl_crystal_size_mid 0.1
_exptl_crystal_size_min 0.1
_refine_diff_density_max 1.400
_refine_diff_density_min -0.879
_refine_diff_density_rms 0.122
_refine_ls_extinction_method none
_refine_ls_goodness_of_fit_ref 1.143
_refine_ls_hydrogen_treatment constr
_refine_ls_matrix_type full
_refine_ls_number_parameters 396
_refine_ls_number_reflns 4618
_refine_ls_number_restraints 506
_refine_ls_restrained_S_all 1.234
_refine_ls_R_factor_all 0.0453
_refine_ls_R_factor_gt 0.0430
_refine_ls_shift/su_max 0.000
_refine_ls_shift/su_mean 0.000
_refine_ls_structure_factor_coef Fsqd
_refine_ls_weighting_details 'calc w=1/[\s^2^(Fo^2^)+(0.0610P)^2^+26.2479P] where P=(Fo^2^+2Fc^2^)/3'
_refine_ls_weighting_scheme calc
_refine_ls_wR_factor_gt 0.1146
_refine_ls_wR_factor_ref 0.1164
_reflns_number_gt 4416
_reflns_number_total 4618
_reflns_threshold_expression >2sigma(I)
_cod_data_source_file ic301599y_si_002_09.cif
_cod_data_source_block complex9
_cod_database_code 4334263

loop_
_space_group_symop_id
_space_group_symop_operation_xyz
1 'x, y, z'
2 '-x, y, -z+1/2'
3 'x+1/2, y+1/2, z'
4 '-x+1/2, y+1/2, -z+1/2'
5 '-x, -y, -z'
6 'x, -y, z-1/2'
7 '-x+1/2, -y+1/2, -z'
8 'x+1/2, -y+1/2, z-1/2'

loop_
_atom_site_label
_atom_site_type_symbol
_atom_site_fract_x
_atom_site_fract_y
_atom_site_fract_z
_atom_site_U_iso_or_equiv
_atom_site_adp_type
_atom_site_occupancy
_atom_site_symmetry_multiplicity
_atom_site_calc_flag
_atom_site_refinement_flags
_atom_site_disorder_assembly
_atom_site_disorder_group
Eu1 Eu 0.0000 0.22568(2) 0.2500 0.02367(13) Uani 1 2 d S . .
O1 O 0.09564(15) 0.2029(4) 0.2668(2) 0.0470(10) Uani 1 1 d . . .
O2 O 0.05199(14) 0.1920(3) 0.3804(2) 0.0371(8) Uani 1 1 d . . .
O3 O 0.13377(16) 0.1758(5) 0.3886(3) 0.0640(13) Uani 1 1 d . . .
O7 O 0.03453(17) 0.4152(3) 0.2861(3) 0.0472(10) Uani 1 1 d . . .
O9 O 0.0000 0.5761(5) 0.2500 0.084(3) Uani 1 2 d S . .
N1 N 0.06615(18) 0.3529(4) 0.0923(3) 0.0386(10) Uani 1 1 d . . .
N2 N 0.05029(16) 0.2489(3) 0.1151(2) 0.0297(9) Uani 1 1 d . . .
N3 N 0.09419(17) 0.1627(4) 0.0017(3) 0.0408(11) Uani 1 1 d . . .
N4 N 0.02572(16) 0.0404(3) 0.1770(2) 0.0294(9) Uani 1 1 d . . .
N5 N 0.09538(17) 0.1897(4) 0.3465(3) 0.0405(10) Uani 1 1 d . . .
N6 N 0.0000 0.4723(5) 0.2500 0.0521(19) Uani 1 2 d S . .
C6 C 0.1126(3) 0.4844(8) 0.0056(5) 0.0900(19) Uani 1 1 d DU . .
C1A C 0.1293(9) 0.4813(13) -0.0928(11) 0.088(3) Uani 0.388(7) 1 d PDU A 1
H1AA H 0.1002 0.4602 -0.1298 0.105 Uiso 0.388(7) 1 calc PR A 1
H1AB H 0.1422 0.5571 -0.1107 0.105 Uiso 0.388(7) 1 calc PR A 1
C2A C 0.1728(7) 0.3867(12) -0.0977(14) 0.086(3) Uani 0.388(7) 1 d PDU A 1
H2AA H 0.1926 0.3956 -0.1503 0.103 Uiso 0.388(7) 1 calc PR A 1
H2AB H 0.1962 0.3927 -0.0482 0.103 Uiso 0.388(7) 1 calc PR A 1
C1B C 0.1530(7) 0.4848(12) -0.0636(11) 0.102(3) Uani 0.612(7) 1 d PDU A 2
H1BA H 0.1531 0.5612 -0.0909 0.122 Uiso 0.612(7) 1 calc PR A 2
H1BB H 0.1866 0.4737 -0.0362 0.122 Uiso 0.612(7) 1 calc PR A 2
C2B C 0.1469(7) 0.4031(11) -0.1258(9) 0.092(3) Uani 0.612(7) 1 d PDU A 2
H2BA H 0.1751 0.4114 -0.1661 0.111 Uiso 0.612(7) 1 calc PR A 2
H2BB H 0.1152 0.4207 -0.1574 0.111 Uiso 0.612(7) 1 calc PR A 2
C3 C 0.1446(3) 0.2714(7) -0.0972(5) 0.0678(16) Uani 1 1 d DU . .
C4 C 0.1104(2) 0.2658(6) -0.0205(4) 0.0450(12) Uani 1 1 d U A .
C5 C 0.0964(2) 0.3625(6) 0.0260(4) 0.0501(12) Uani 1 1 d U A .
C11 C 0.06483(19) 0.1585(4) 0.0710(3) 0.0323(10) Uani 1 1 d . . .
C12 C 0.0485(2) 0.0445(4) 0.1006(3) 0.0326(11) Uani 1 1 d . . .
C13 C 0.0563(3) -0.0524(5) 0.0518(3) 0.0460(14) Uani 1 1 d . . .
H13 H 0.0718 -0.0467 -0.0022 0.055 Uiso 1 1 calc R . .
C14 C 0.0414(3) -0.1563(5) 0.0829(4) 0.0552(17) Uani 1 1 d . . .
H14 H 0.0462 -0.2239 0.0503 0.066 Uiso 1 1 calc R . .
C15 C 0.0191(3) -0.1627(5) 0.1621(3) 0.0490(15) Uani 1 1 d . . .
H15 H 0.0090 -0.2345 0.1848 0.059 Uiso 1 1 calc R . .
C16 C 0.0118(2) -0.0619(4) 0.2075(3) 0.0349(11) Uani 1 1 d . . .
C7A C 0.1599(7) 0.494(2) 0.0637(15) 0.095(4) Uani 0.388(7) 1 d PDU A 1
H7AA H 0.1833 0.4308 0.0509 0.143 Uiso 0.388(7) 1 calc PR A 1
H7AB H 0.1497 0.4885 0.1232 0.143 Uiso 0.388(7) 1 calc PR A 1
H7AC H 0.1768 0.5671 0.0540 0.143 Uiso 0.388(7) 1 calc PR A 1
C8A C 0.0811(7) 0.5828(14) 0.0112(16) 0.084(4) Uani 0.388(7) 1 d PDU A 1
H8AA H 0.0514 0.5731 -0.0260 0.126 Uiso 0.388(7) 1 calc PR A 1
H8AB H 0.1002 0.6507 -0.0066 0.126 Uiso 0.388(7) 1 calc PR A 1
H8AC H 0.0701 0.5926 0.0699 0.126 Uiso 0.388(7) 1 calc PR A 1
C9A C 0.1850(6) 0.1711(19) -0.0776(14) 0.084(4) Uani 0.388(7) 1 d PDU A 1
H9AA H 0.2030 0.1878 -0.0242 0.126 Uiso 0.388(7) 1 calc PR A 1
H9AB H 0.2094 0.1667 -0.1239 0.126 Uiso 0.388(7) 1 calc PR A 1
H9AC H 0.1673 0.0977 -0.0726 0.126 Uiso 0.388(7) 1 calc PR A 1
C7B C 0.1275(7) 0.5532(15) 0.0862(10) 0.117(4) Uani 0.612(7) 1 d PDU A 2
H7BA H 0.1565 0.5164 0.1143 0.175 Uiso 0.612(7) 1 calc PR A 2
H7BB H 0.0987 0.5550 0.1250 0.175 Uiso 0.612(7) 1 calc PR A 2
H7BC H 0.1365 0.6316 0.0701 0.175 Uiso 0.612(7) 1 calc PR A 2
C8B C 0.0599(5) 0.5455(10) -0.0193(8) 0.078(3) Uani 0.612(7) 1 d PDU A 2
H8BA H 0.0418 0.4990 -0.0617 0.118 Uiso 0.612(7) 1 calc PR A 2
H8BB H 0.0667 0.6217 -0.0429 0.118 Uiso 0.612(7) 1 calc PR A 2
H8BC H 0.0391 0.5533 0.0315 0.118 Uiso 0.612(7) 1 calc PR A 2
C9B C 0.1953(4) 0.2271(19) -0.0784(11) 0.111(4) Uani 0.612(7) 1 d PDU A 2
H9BA H 0.2084 0.2627 -0.0262 0.166 Uiso 0.612(7) 1 calc PR A 2
H9BB H 0.2179 0.2452 -0.1255 0.166 Uiso 0.612(7) 1 calc PR A 2
H9BC H 0.1937 0.1438 -0.0708 0.166 Uiso 0.612(7) 1 calc PR A 2
C10 C 0.1188(4) 0.2197(8) -0.1738(5) 0.086(2) Uani 1 1 d DU A .
H10A H 0.1080 0.1414 -0.1606 0.129 Uiso 1 1 calc R . .
H10B H 0.1424 0.2181 -0.2213 0.129 Uiso 1 1 calc R . .
H10C H 0.0891 0.2660 -0.1894 0.129 Uiso 1 1 calc R . .
C17 C 0.2678(6) 0.9091(19) 0.2578(12) 0.126(4) Uani 0.388(7) 1 d PGDU A 1
C22 C 0.2559(7) 0.8655(18) 0.1779(13) 0.117(4) Uani 0.388(7) 1 d PGDU A 1
H22 H 0.2731 0.7998 0.1573 0.140 Uiso 0.388(7) 1 calc PR A 1
C21 C 0.2187(8) 0.918(2) 0.1281(11) 0.120(3) Uani 0.388(7) 1 d PGDU A 1
H21 H 0.2106 0.8881 0.0735 0.145 Uiso 0.388(7) 1 calc PR A 1
C20 C 0.1934(7) 1.014(2) 0.1583(14) 0.125(4) Uani 0.388(7) 1 d PGDU A 1
H20 H 0.1680 1.0497 0.1242 0.150 Uiso 0.388(7) 1 calc PR A 1
C19 C 0.2053(7) 1.0575(18) 0.2382(15) 0.126(4) Uani 0.388(7) 1 d PGDU A 1
H19 H 0.1881 1.1231 0.2588 0.151 Uiso 0.388(7) 1 calc PR A 1
C18 C 0.2425(7) 1.005(2) 0.2880(11) 0.127(4) Uani 0.388(7) 1 d PGDU A 1
H18 H 0.2507 1.0349 0.3426 0.152 Uiso 0.388(7) 1 calc PR A 1
C23 C 0.3091(13) 0.858(3) 0.310(2) 0.174(8) Uani 0.388(7) 1 d PDU A 1
H23D H 0.2947 0.8212 0.3599 0.262 Uiso 0.39 1 calc P A 1
H23E H 0.3329 0.9177 0.3272 0.262 Uiso 0.39 1 calc P A 1
H23F H 0.3268 0.8001 0.2757 0.262 Uiso 0.39 1 calc P A 1
C17B C 0.2560(4) 0.8795(12) 0.2039(7) 0.111(3) Uani 0.612(7) 1 d PGDU A 2
C22B C 0.2486(4) 0.8105(11) 0.1329(8) 0.117(3) Uani 0.612(7) 1 d PGDU A 2
H22B H 0.2682 0.7429 0.1261 0.140 Uiso 0.612(7) 1 calc PR A 2
C21B C 0.2124(4) 0.8404(12) 0.0719(7) 0.117(4) Uani 0.612(7) 1 d PGDU A 2
H21B H 0.2073 0.7933 0.0234 0.140 Uiso 0.612(7) 1 calc PR A 2
C20B C 0.1838(4) 0.9394(13) 0.0819(8) 0.122(4) Uani 0.612(7) 1 d PGDU A 2
H20B H 0.1591 0.9598 0.0402 0.146 Uiso 0.612(7) 1 calc PR A 2
C19B C 0.1913(4) 1.0084(11) 0.1529(9) 0.125(3) Uani 0.612(7) 1 d PGDU A 2
H19B H 0.1717 1.0760 0.1597 0.150 Uiso 0.612(7) 1 calc PR A 2
C18B C 0.2274(5) 0.9785(12) 0.2139(8) 0.122(3) Uani 0.612(7) 1 d PGDU A 2
H18B H 0.2325 1.0256 0.2624 0.146 Uiso 0.612(7) 1 calc PR A 2
C23B C 0.2980(8) 0.859(2) 0.2624(14) 0.160(6) Uani 0.612(7) 1 d PDU A 2
H23A H 0.3072 0.7771 0.2608 0.240 Uiso 0.61 1 calc P A 2
H23B H 0.2880 0.8793 0.3201 0.240 Uiso 0.61 1 calc P A 2
H23C H 0.3272 0.9049 0.2457 0.240 Uiso 0.61 1 calc P A 2

loop_
_atom_site_aniso_label
_atom_site_aniso_U_11
_atom_site_aniso_U_22
_atom_site_aniso_U_33
_atom_site_aniso_U_23
_atom_site_aniso_U_13
_atom_site_aniso_U_12
Eu1 0.0378(2) 0.01730(19) 0.01606(17) 0.000 0.00500(12) 0.000
O1 0.044(2) 0.069(3) 0.0281(19) -0.0031(18) 0.0035(16) 0.0046(19)
O2 0.043(2) 0.039(2) 0.0289(18) 0.0083(15) 0.0017(15) -0.0064(16)
O3 0.044(2) 0.103(4) 0.045(2) 0.007(3) -0.0091(19) 0.002(2)
O7 0.067(3) 0.0263(19) 0.049(2) 0.0013(17) -0.0039(19) -0.0092(18)
O9 0.142(7) 0.018(3) 0.093(6) 0.000 -0.004(5) 0.000
N1 0.051(3) 0.031(2) 0.035(2) 0.0090(18) 0.0098(19) -0.0033(19)
N2 0.041(2) 0.026(2) 0.022(2) 0.0043(16) 0.0042(16) -0.0003(17)
N3 0.043(2) 0.054(3) 0.026(2) 0.004(2) 0.0101(18) 0.008(2)
N4 0.047(2) 0.025(2) 0.0170(18) 0.0000(15) 0.0030(16) 0.0039(17)
N5 0.045(3) 0.044(3) 0.033(2) 0.002(2) -0.0043(19) -0.001(2)
N6 0.092(6) 0.014(3) 0.050(4) 0.000 0.005(4) 0.000
C6 0.110(4) 0.075(3) 0.085(4) 0.015(3) 0.041(3) -0.031(3)
C1A 0.089(6) 0.088(5) 0.087(5) 0.034(5) 0.043(5) -0.023(5)
C2A 0.083(6) 0.100(5) 0.076(6) 0.028(5) 0.034(5) -0.019(4)
C1B 0.109(6) 0.096(5) 0.102(6) 0.024(4) 0.047(5) -0.033(5)
C2B 0.099(6) 0.104(5) 0.074(5) 0.026(4) 0.038(5) -0.030(5)
C3 0.057(3) 0.097(4) 0.050(3) 0.018(3) 0.026(3) -0.003(3)
C4 0.037(2) 0.069(3) 0.029(2) 0.016(2) 0.004(2) 0.002(2)
C5 0.051(3) 0.058(3) 0.041(3) 0.016(2) 0.010(2) -0.006(2)
C11 0.040(3) 0.038(3) 0.019(2) 0.0036(19) 0.0028(19) 0.006(2)
C12 0.050(3) 0.029(3) 0.019(2) -0.0017(18) 0.0063(19) 0.008(2)
C13 0.080(4) 0.034(3) 0.024(2) -0.004(2) 0.008(3) 0.014(3)
C14 0.105(5) 0.027(3) 0.034(3) -0.009(2) 0.010(3) 0.015(3)
C15 0.092(5) 0.025(3) 0.031(3) -0.002(2) 0.004(3) 0.005(3)
C16 0.062(3) 0.022(2) 0.021(2) -0.0001(18) 0.000(2) 0.005(2)
C7A 0.105(8) 0.072(10) 0.109(8) -0.014(9) 0.032(7) -0.038(6)
C8A 0.124(9) 0.047(5) 0.081(10) -0.004(7) 0.018(7) -0.042(6)
C9A 0.056(7) 0.108(8) 0.090(9) 0.038(9) 0.057(5) 0.006(6)
C7B 0.131(10) 0.089(8) 0.131(7) -0.021(7) 0.032(6) -0.053(8)
C8B 0.151(7) 0.028(5) 0.058(6) 0.006(4) 0.049(5) 0.005(5)
C9B 0.056(5) 0.173(11) 0.104(8) 0.044(9) 0.045(4) 0.010(7)
C10 0.109(6) 0.111(6) 0.039(3) 0.000(3) 0.036(3) -0.008(5)
C17 0.078(6) 0.174(9) 0.126(8) 0.048(7) -0.003(6) -0.027(6)
C22 0.066(5) 0.165(9) 0.120(7) 0.052(7) 0.004(6) -0.032(5)
C21 0.070(5) 0.167(8) 0.125(7) 0.047(6) -0.001(5) -0.028(5)
C20 0.078(6) 0.167(9) 0.131(7) 0.046(7) 0.000(6) -0.026(5)
C19 0.076(6) 0.169(9) 0.132(8) 0.042(7) 0.008(6) -0.029(6)
C18 0.081(7) 0.173(10) 0.126(8) 0.042(8) 0.004(6) -0.033(6)
C23 0.141(14) 0.223(16) 0.158(15) 0.039(15) -0.044(11) 0.010(11)
C17B 0.061(5) 0.166(8) 0.107(7) 0.055(6) 0.002(5) -0.036(5)
C22B 0.065(5) 0.168(9) 0.116(7) 0.051(6) -0.001(5) -0.024(5)
C21B 0.062(6) 0.167(9) 0.122(8) 0.038(7) -0.012(5) -0.029(6)
C20B 0.072(6) 0.165(9) 0.127(7) 0.044(7) -0.009(5) -0.024(5)
C19B 0.080(5) 0.166(8) 0.130(7) 0.044(6) -0.002(5) -0.023(5)
C18B 0.076(5) 0.166(8) 0.123(7) 0.047(6) 0.002(5) -0.034(4)
C23B 0.123(10) 0.218(13) 0.138(12) 0.046(11) -0.038(8) -0.006(9)

loop_
_atom_type_symbol
_atom_type_description
_atom_type_scat_dispersion_real
_atom_type_scat_dispersion_imag
_atom_type_scat_source
C C 0.0033 0.0016 'International Tables Vol C Tables 4.2.6.8 and 6.1.1.4'
H H 0.0000 0.0000 'International Tables Vol C Tables 4.2.6.8 and 6.1.1.4'
Eu Eu -0.1578 3.6682 'International Tables Vol C Tables 4.2.6.8 and 6.1.1.4'
N N 0.0061 0.0033 'International Tables Vol C Tables 4.2.6.8 and 6.1.1.4'
O O 0.0106 0.0060 'International Tables Vol C Tables 4.2.6.8 and 6.1.1.4'

loop_
_geom_angle_atom_site_label_1
_geom_angle_atom_site_label_2
_geom_angle_atom_site_label_3
_geom_angle
_geom_angle_site_symmetry_1
_geom_angle_site_symmetry_3
O1 Eu1 O1 168.0(2) . 2
O1 Eu1 N5 151.05(13) 2 .
O1 Eu1 N5 25.21(12) . .
O1 Eu1 N6 96.00(10) 2 .
O1 Eu1 N6 96.00(10) . .
O2 Eu1 O1 50.36(12) . .
O2 Eu1 O1 127.23(12) 2 .
O2 Eu1 O1 50.36(12) 2 2
O2 Eu1 O1 127.23(12) . 2
O2 Eu1 O2 161.82(18) 2 .
O2 Eu1 N2 67.27(13) 2 .
O2 Eu1 N2 67.27(13) . 2
O2 Eu1 N2 114.85(12) 2 2
O2 Eu1 N2 114.85(12) . .
O2 Eu1 N4 68.91(12) . 2
O2 Eu1 N4 95.25(13) . .
O2 Eu1 N4 68.91(12) 2 .
O2 Eu1 N4 95.25(13) 2 2
O2 Eu1 N5 149.36(12) 2 .
O2 Eu1 N5 25.14(12) . .
O2 Eu1 N6 99.09(9) 2 .
O2 Eu1 N6 99.09(9) . .
O7 Eu1 O1 118.84(15) 2 .
O7 Eu1 O1 72.89(15) 2 2
O7 Eu1 O1 118.84(15) . 2
O7 Eu1 O1 72.89(15) . .
O7 Eu1 O2 75.62(13) . .
O7 Eu1 O2 75.62(13) 2 2
O7 Eu1 O2 122.19(13) . 2
O7 Eu1 O2 122.19(13) 2 .
O7 Eu1 O7 51.6(2) 2 .
O7 Eu1 N2 84.63(14) 2 .
O7 Eu1 N2 84.63(14) . 2
O7 Eu1 N2 84.33(14) 2 2
O7 Eu1 N2 84.33(14) . .
O7 Eu1 N4 140.30(14) . .
O7 Eu1 N4 139.53(13) 2 .
O7 Eu1 N4 140.30(14) 2 2
O7 Eu1 N4 139.53(13) . 2
O7 Eu1 N5 72.38(14) . .
O7 Eu1 N5 123.94(14) 2 .
O7 Eu1 N6 25.78(10) 2 .
O7 Eu1 N6 25.78(10) . .
N2 Eu1 O1 64.54(13) . .
N2 Eu1 O1 116.88(13) 2 .
N2 Eu1 O1 64.54(13) 2 2
N2 Eu1 O1 116.88(13) . 2
N2 Eu1 N2 167.74(19) . 2
N2 Eu1 N4 127.95(13) . 2
N2 Eu1 N4 127.95(13) 2 .
N2 Eu1 N4 64.31(13) . .
N2 Eu1 N4 64.31(13) 2 2
N2 Eu1 N5 92.02(13) 2 .
N2 Eu1 N5 89.72(13) . .
N2 Eu1 N6 83.87(9) 2 .
N2 Eu1 N6 83.87(9) . .
N4 Eu1 O1 97.66(14) 2 .
N4 Eu1 O1 71.88(14) . .
N4 Eu1 O1 97.67(14) . 2
N4 Eu1 O1 71.88(14) 2 2
N4 Eu1 N4 63.66(17) 2 .
N4 Eu1 N5 83.21(13) . .
N4 Eu1 N5 82.94(13) 2 .
N4 Eu1 N6 148.17(9) 2 .
N4 Eu1 N6 148.17(9) . .
N6 Eu1 N5 98.16(10) . .
N5 O1 Eu1 95.7(3) . .
N5 O2 Eu1 98.5(3) . .
N6 O7 Eu1 96.2(3) . .
C5 N1 N2 118.8(5) . .
N1 N2 Eu1 119.5(3) . .
C11 N2 Eu1 120.9(3) . .
C11 N2 N1 119.4(4) . .
C4 N3 C11 116.0(5) . .
C12 N4 Eu1 119.7(3) . .
C16 N4 Eu1 121.3(3) . .
C16 N4 C12 118.5(4) . .
O1 N5 Eu1 59.1(3) . .
O1 N5 O2 115.5(4) . .
O2 N5 Eu1 56.4(2) . .
O3 N5 Eu1 177.9(4) . .
O3 N5 O1 122.9(5) . .
O3 N5 O2 121.6(5) . .
O7 N6 Eu1 58.0(3) . .
O7 N6 Eu1 58.0(3) 2 .
O7 N6 O7 116.0(6) . 2
O9 N6 Eu1 180.000(1) . .
O9 N6 O7 122.0(3) . 2
O9 N6 O7 122.0(3) . .
C1B C6 C1A 28.3(10) . .
C1B C6 C7A 81.8(13) . .
C1B C6 C7B 114.2(11) . .
C1B C6 C8B 115.6(11) . .
C5 C6 C1A 105.2(8) . .
C5 C6 C1B 110.7(8) . .
C5 C6 C7A 99.6(10) . .
C5 C6 C7B 112.4(9) . .
C5 C6 C8B 102.8(7) . .
C7A C6 C1A 110.0(14) . .
C7A C6 C7B 44.2(10) . .
C7A C6 C8B 143.7(12) . .
C8A C6 C1A 104.1(13) . .
C8A C6 C1B 117.0(13) . .
C8A C6 C5 125.2(10) . .
C8A C6 C7A 112.1(12) . .
C8A C6 C7B 70.9(12) . .
C8A C6 C8B 32.0(8) . .
C7B C6 C1A 136.7(12) . .
C7B C6 C8B 100.4(10) . .
C8B C6 C1A 91.2(10) . .
C6 C1A H1AA 110.7 . .
C6 C1A H1AB 110.7 . .
H1AA C1A H1AB 108.8 . .
C2A C1A C6 105.4(12) . .
C2A C1A H1AA 110.7 . .
C2A C1A H1AB 110.7 . .
C1A C2A H2AA 110.8 . .
C1A C2A H2AB 110.8 . .
H2AA C2A H2AB 108.9 . .
C3 C2A C1A 104.8(13) . .
C3 C2A H2AA 110.8 . .
C3 C2A H2AB 110.8 . .
C6 C1B H1BA 108.5 . .
C6 C1B H1BB 108.5 . .
H1BA C1B H1BB 107.5 . .
C2B C1B C6 115.3(11) . .
C2B C1B H1BA 108.5 . .
C2B C1B H1BB 108.5 . .
C1B C2B H2BA 107.8 . .
C1B C2B H2BB 107.8 . .
C1B C2B C3 118.0(12) . .
H2BA C2B H2BB 107.1 . .
C3 C2B H2BA 107.8 . .
C3 C2B H2BB 107.8 . .
C2A C3 C2B 30.7(9) . .
C2A C3 C9A 108.5(12) . .
C2B C3 C9A 136.3(11) . .
C4 C3 C2A 109.5(8) . .
C4 C3 C2B 106.8(6) . .
C4 C3 C9A 102.3(8) . .
C9B C3 C2A 82.4(11) . .
C9B C3 C2B 111.0(11) . .
C9B C3 C4 111.9(8) . .
C9B C3 C9A 26.1(10) . .
C9B C3 C10 115.2(10) . .
C10 C3 C2A 124.2(11) . .
C10 C3 C2B 100.2(8) . .
C10 C3 C4 110.7(6) . .
C10 C3 C9A 99.0(10) . .
N3 C4 C3 116.5(6) . .
N3 C4 C5 120.3(5) . .
C5 C4 C3 123.1(6) . .
N1 C5 C6 114.8(6) . .
N1 C5 C4 120.7(6) . .
C4 C5 C6 124.5(6) . .
N2 C11 N3 124.7(5) . .
N2 C11 C12 117.7(4) . .
N3 C11 C12 117.6(4) . .
N4 C12 C11 116.6(4) . .
N4 C12 C13 122.5(5) . .
C13 C12 C11 120.9(4) . .
C12 C13 H13 120.7 . .
C14 C13 C12 118.7(5) . .
C14 C13 H13 120.7 . .
C13 C14 H14 120.1 . .
C13 C14 C15 119.7(5) . .
C15 C14 H14 120.1 . .
C14 C15 H15 120.7 . .
C14 C15 C16 118.7(5) . .
C16 C15 H15 120.7 . .
N4 C16 C15 121.9(5) . .
N4 C16 C16 116.3(3) . 2
C15 C16 C16 121.7(3) . 2
C6 C7A H7AA 109.5 . .
C6 C7A H7AB 109.5 . .
C6 C7A H7AC 109.5 . .
C6 C8A H8AA 109.5 . .
C6 C8A H8AB 109.5 . .
C6 C8A H8AC 109.5 . .
C3 C9A H9AA 109.5 . .
C3 C9A H9AB 109.5 . .
C3 C9A H9AC 109.5 . .
C6 C7B H7BA 109.5 . .
C6 C7B H7BB 109.5 . .
C6 C7B H7BC 109.5 . .
H7BA C7B H7BB 109.5 . .
H7BA C7B H7BC 109.5 . .
H7BB C7B H7BC 109.5 . .
C6 C8B H8BA 109.5 . .
C6 C8B H8BB 109.5 . .
C6 C8B H8BC 109.5 . .
H8BA C8B H8BB 109.5 . .
H8BA C8B H8BC 109.5 . .
H8BB C8B H8BC 109.5 . .
C3 C9B H9BA 109.5 . .
C3 C9B H9BB 109.5 . .
C3 C9B H9BC 109.5 . .
H9BA C9B H9BB 109.5 . .
H9BA C9B H9BC 109.5 . .
H9BB C9B H9BC 109.5 . .
C3 C10 H10A 109.5 . .
C3 C10 H10B 109.5 . .
C3 C10 H10C 109.5 . .
H10A C10 H10B 109.5 . .
H10A C10 H10C 109.5 . .
H10B C10 H10C 109.5 . .
C22 C17 C18 120.0 . .
C22 C17 C23 120.5(9) . .
C18 C17 C23 119.5(9) . .
C17 C22 H22 120.0 . .
C17 C22 C21 120.0 . .
C21 C22 H22 120.0 . .
C22 C21 H21 120.0 . .
C20 C21 C22 120.0 . .
C20 C21 H21 120.0 . .
C21 C20 H20 120.0 . .
C21 C20 C19 120.0 . .
C19 C20 H20 120.0 . .
C20 C19 H19 120.0 . .
C18 C19 C20 120.0 . .
C18 C19 H19 120.0 . .
C17 C18 H18 120.0 . .
C19 C18 C17 120.0 . .
C19 C18 H18 120.0 . .
C17 C23 H23D 109.5 . .
C17 C23 H23E 109.5 . .
C17 C23 H23F 109.5 . .
H23D C23 H23E 109.5 . .
H23D C23 H23F 109.5 . .
H23E C23 H23F 109.5 . .
C22B C17B C18B 120.0 . .
C22B C17B C23B 120.8(8) . .
C18B C17B C23B 118.7(8) . .
C17B C22B H22B 120.0 . .
C17B C22B C21B 120.0 . .
C21B C22B H22B 120.0 . .
C22B C21B H21B 120.0 . .
C20B C21B C22B 120.0 . .
C20B C21B H21B 120.0 . .
C21B C20B H20B 120.0 . .
C21B C20B C19B 120.0 . .
C19B C20B H20B 120.0 . .
C20B C19B H19B 120.0 . .
C18B C19B C20B 120.0 . .
C18B C19B H19B 120.0 . .
C17B C18B H18B 120.0 . .
C19B C18B C17B 120.0 . .
C19B C18B H18B 120.0 . .
C17B C23B H23A 109.5 . .
C17B C23B H23B 109.5 . .
C17B C23B H23C 109.5 . .
H23A C23B H23B 109.5 . .
H23A C23B H23C 109.5 . .
H23B C23B H23C 109.5 . .

loop_
_geom_bond_atom_site_label_1
_geom_bond_atom_site_label_2
_geom_bond_distance
_geom_bond_site_symmetry_2
Eu1 O1 2.548(4) 2
Eu1 O1 2.548(4) .
Eu1 O2 2.487(3) .
Eu1 O2 2.487(3) 2
Eu1 O7 2.455(4) .
Eu1 O7 2.455(4) 2
Eu1 N2 2.533(4) 2
Eu1 N2 2.533(4) .
Eu1 N4 2.545(4) 2
Eu1 N4 2.545(4) .
Eu1 N5 2.954(4) .
Eu1 N6 2.878(6) .
O1 N5 1.265(6) .
O2 N5 1.269(6) .
O3 N5 1.214(6) .
O7 N6 1.259(5) .
O9 N6 1.211(9) .
N1 N2 1.335(6) .
N1 C5 1.325(7) .
N2 C11 1.322(6) .
N3 C4 1.325(8) .
N3 C11 1.346(6) .
N4 C12 1.351(6) .
N4 C16 1.339(6) .
N6 O7 1.259(5) 2
C6 C1A 1.615(15) .
C6 C1B 1.533(13) .
C6 C5 1.521(10) .
C6 C7A 1.544(14) .
C6 C8A 1.420(14) .
C6 C7B 1.548(13) .
C6 C8B 1.607(13) .
C1A H1AA 0.9900 .
C1A H1AB 0.9900 .
C1A C2A 1.596(16) .
C2A H2AA 0.9900 .
C2A H2AB 0.9900 .
C2A C3 1.538(15) .
C1B H1BA 0.9900 .
C1B H1BB 0.9900 .
C1B C2B 1.37(2) .
C2B H2BA 0.9900 .
C2B H2BB 0.9900 .
C2B C3 1.602(13) .
C3 C4 1.517(8) .
C3 C9A 1.612(14) .
C3 C9B 1.462(12) .
C3 C10 1.504(10) .
C4 C5 1.398(9) .
C11 C12 1.476(7) .
C12 C13 1.383(7) .
C13 H13 0.9500 .
C13 C14 1.368(9) .
C14 H14 0.9500 .
C14 C15 1.387(8) .
C15 H15 0.9500 .
C15 C16 1.391(7) .
C16 C16 1.484(10) 2
C7A H7AA 0.9800 .
C7A H7AB 0.9800 .
C7A H7AC 0.9800 .
C8A H8AA 0.9800 .
C8A H8AB 0.9800 .
C8A H8AC 0.9800 .
C9A H9AA 0.9800 .
C9A H9AB 0.9800 .
C9A H9AC 0.9800 .
C7B H7BA 0.9800 .
C7B H7BB 0.9800 .
C7B H7BC 0.9800 .
C8B H8BA 0.9800 .
C8B H8BB 0.9800 .
C8B H8BC 0.9800 .
C9B H9BA 0.9800 .
C9B H9BB 0.9800 .
C9B H9BC 0.9800 .
C10 H10A 0.9800 .
C10 H10B 0.9800 .
C10 H10C 0.9800 .
C17 C22 1.3900 .
C17 C18 1.3900 .
C17 C23 1.479(16) .
C22 H22 0.9500 .
C22 C21 1.3900 .
C21 H21 0.9500 .
C21 C20 1.3900 .
C20 H20 0.9500 .
C20 C19 1.3900 .
C19 H19 0.9500 .
C19 C18 1.3900 .
C18 H18 0.9500 .
C23 H23D 0.9800 .
C23 H23E 0.9800 .
C23 H23F 0.9800 .
C17B C22B 1.3900 .
C17B C18B 1.3900 .
C17B C23B 1.453(14) .
C22B H22B 0.9500 .
C22B C21B 1.3900 .
C21B H21B 0.9500 .
C21B C20B 1.3900 .
C20B H20B 0.9500 .
C20B C19B 1.3900 .
C19B H19B 0.9500 .
C19B C18B 1.3900 .
C18B H18B 0.9500 .
C23B H23A 0.9800 .
C23B H23B 0.9800 .
C23B H23C 0.9800 .

loop_
_geom_torsion_atom_site_label_1
_geom_torsion_atom_site_label_2
_geom_torsion_atom_site_label_3
_geom_torsion_atom_site_label_4
_geom_torsion
_geom_torsion_site_symmetry_1
_geom_torsion_site_symmetry_4
Eu1 O1 N5 O2 0.7(5) . .
Eu1 O1 N5 O3 -179.3(5) . .
Eu1 O2 N5 O1 -0.7(5) . .
Eu1 O2 N5 O3 179.3(5) . .
Eu1 O7 N6 O7 0.0 . 2
Eu1 O7 N6 O9 180.0 . .
Eu1 N2 C11 N3 -175.7(4) . .
Eu1 N2 C11 C12 3.1(6) . .
Eu1 N4 C12 C11 10.1(6) . .
Eu1 N4 C12 C13 -169.9(4) . .
Eu1 N4 C16 C15 170.4(5) . .
Eu1 N4 C16 C16 -9.6(8) . 2
O1 Eu1 O1 N5 -83.6(3) 2 .
O1 Eu1 O2 N5 0.4(3) . .
O1 Eu1 O2 N5 165.4(3) 2 .
O1 Eu1 O7 N6 -30.0(3) 2 .
O1 Eu1 O7 N6 152.7(3) . .
O1 Eu1 N2 N1 -91.5(4) . .
O1 Eu1 N2 N1 101.8(4) 2 .
O1 Eu1 N2 C11 -84.2(4) 2 .
O1 Eu1 N2 C11 82.5(4) . .
O1 Eu1 N4 C12 110.1(4) 2 .
O1 Eu1 N4 C12 -76.0(4) . .
O1 Eu1 N4 C16 -61.8(4) 2 .
O1 Eu1 N4 C16 112.2(4) . .
O1 Eu1 N5 O1 154.7(4) 2 .
O1 Eu1 N5 O2 -24.5(5) 2 .
O1 Eu1 N5 O2 -179.2(5) . .
O1 Eu1 N5 O3 164(12) . .
O1 Eu1 N5 O3 -41(12) 2 .
O1 Eu1 N6 O7 -26.1(2) . .
O1 Eu1 N6 O7 153.9(2) 2 .
O1 Eu1 N6 O7 -26.1(2) 2 2
O1 Eu1 N6 O7 153.9(2) . 2
O1 Eu1 N6 O9 -174(100) . .
O1 Eu1 N6 O9 6(100) 2 .
O2 Eu1 O1 N5 -0.4(3) . .
O2 Eu1 O1 N5 -157.4(3) 2 .
O2 Eu1 O2 N5 90.1(3) 2 .
O2 Eu1 O7 N6 29.1(3) 2 .
O2 Eu1 O7 N6 -154.9(2) . .
O2 Eu1 N2 N1 110.7(4) 2 .
O2 Eu1 N2 N1 -89.1(4) . .
O2 Eu1 N2 C11 -75.3(4) 2 .
O2 Eu1 N2 C11 84.9(4) . .
O2 Eu1 N4 C12 68.0(4) 2 .
O2 Eu1 N4 C12 -121.2(4) . .
O2 Eu1 N4 C16 -103.9(4) 2 .
O2 Eu1 N4 C16 66.9(4) . .
O2 Eu1 N5 O1 179.2(5) . .
O2 Eu1 N5 O1 37.0(5) 2 .
O2 Eu1 N5 O2 -142.3(4) 2 .
O2 Eu1 N5 O3 -159(12) 2 .
O2 Eu1 N5 O3 -16(12) . .
O2 Eu1 N6 O7 24.6(2) . .
O2 Eu1 N6 O7 -155.4(2) 2 .
O2 Eu1 N6 O7 24.6(2) 2 2
O2 Eu1 N6 O7 -155.4(2) . 2
O2 Eu1 N6 O9 57(100) 2 .
O2 Eu1 N6 O9 -123(100) . .
O7 Eu1 O1 N5 109.1(3) 2 .
O7 Eu1 O1 N5 84.9(3) . .
O7 Eu1 O2 N5 -102.2(3) 2 .
O7 Eu1 O2 N5 -79.1(3) . .
O7 Eu1 O7 N6 0.0 2 .
O7 Eu1 N2 N1 -17.8(4) . .
O7 Eu1 N2 N1 34.0(4) 2 .
O7 Eu1 N2 C11 156.2(4) . .
O7 Eu1 N2 C11 -152.0(4) 2 .
O7 Eu1 N4 C12 37.5(5) 2 .
O7 Eu1 N4 C12 -47.5(4) . .
O7 Eu1 N4 C16 140.7(4) . .
O7 Eu1 N4 C16 -134.4(4) 2 .
O7 Eu1 N5 O1 -86.3(4) 2 .
O7 Eu1 N5 O1 -87.1(3) . .
O7 Eu1 N5 O2 93.6(3) . .
O7 Eu1 N5 O2 94.5(3) 2 .
O7 Eu1 N5 O3 78(12) 2 .
O7 Eu1 N5 O3 77(12) . .
O7 Eu1 N6 O7 180.0 . 2
O7 Eu1 N6 O7 180.0 2 .
O7 Eu1 N6 O9 32(100) 2 .
O7 Eu1 N6 O9 -148(100) . .
N1 N2 C11 N3 -1.7(8) . .
N1 N2 C11 C12 177.1(4) . .
N2 Eu1 O1 N5 10.3(4) 2 .
N2 Eu1 O1 N5 176.7(4) . .
N2 Eu1 O2 N5 -169.2(3) 2 .
N2 Eu1 O2 N5 -2.4(3) . .
N2 Eu1 O7 N6 87.6(2) . .
N2 Eu1 O7 N6 -87.0(2) 2 .
N2 Eu1 N2 N1 8.1(3) 2 .
N2 Eu1 N2 C11 -177.9(4) 2 .
N2 Eu1 N4 C12 -6.1(4) . .
N2 Eu1 N4 C12 173.6(3) 2 .
N2 Eu1 N4 C16 1.8(4) 2 .
N2 Eu1 N4 C16 -178.0(4) . .
N2 Eu1 N5 O1 -3.0(3) . .
N2 Eu1 N5 O1 -170.8(3) 2 .
N2 Eu1 N5 O2 9.9(3) 2 .
N2 Eu1 N5 O2 177.8(3) . .
N2 Eu1 N5 O3 161(12) . .
N2 Eu1 N5 O3 -6(12) 2 .
N2 Eu1 N6 O7 -89.7(3) 2 2
N2 Eu1 N6 O7 90.3(3) . 2
N2 Eu1 N6 O7 90.3(3) 2 .
N2 Eu1 N6 O7 -89.7(3) . .
N2 Eu1 N6 O9 122(100) . .
N2 Eu1 N6 O9 -58(100) 2 .
N2 N1 C5 C6 -179.6(6) . .
N2 N1 C5 C4 1.5(8) . .
N2 C11 C12 N4 -8.7(7) . .
N2 C11 C12 C13 171.2(5) . .
N3 C4 C5 N1 -0.8(9) . .
N3 C4 C5 C6 -179.6(6) . .
N3 C11 C12 N4 170.2(4) . .
N3 C11 C12 C13 -9.8(7) . .
N4 Eu1 O1 N5 -113.8(3) . .
N4 Eu1 O1 N5 -54.8(3) 2 .
N4 Eu1 O2 N5 120.8(3) 2 .
N4 Eu1 O2 N5 61.6(3) . .
N4 Eu1 O7 N6 -125.7(2) 2 .
N4 Eu1 O7 N6 124.4(2) . .
N4 Eu1 N2 N1 -170.9(3) 2 .
N4 Eu1 N2 N1 -172.7(4) . .
N4 Eu1 N2 C11 1.3(3) . .
N4 Eu1 N2 C11 3.1(4) 2 .
N4 Eu1 N4 C12 175.4(5) 2 .
N4 Eu1 N4 C16 3.6(3) 2 .
N4 Eu1 N5 O1 125.3(3) 2 .
N4 Eu1 N5 O1 61.2(3) . .
N4 Eu1 N5 O2 -118.1(3) . .
N4 Eu1 N5 O2 -53.9(3) 2 .
N4 Eu1 N5 O3 -134(12) . .
N4 Eu1 N5 O3 -70(12) 2 .
N4 Eu1 N6 O7 -91.1(3) 2 2
N4 Eu1 N6 O7 88.9(3) . 2
N4 Eu1 N6 O7 88.9(3) 2 .
N4 Eu1 N6 O7 -91.1(3) . .
N4 Eu1 N6 O9 -59(100) 2 .
N4 Eu1 N6 O9 121(100) . .
N4 C12 C13 C14 -1.3(9) . .
N5 Eu1 O7 N6 179.1(3) . .
N5 Eu1 N2 N1 -90.1(4) . .
N5 Eu1 N2 C11 83.9(4) . .
N5 Eu1 N4 C12 -99.1(4) . .
N5 Eu1 N4 C16 89.0(4) . .
N5 Eu1 N6 O7 -0.8(3) . .
N5 Eu1 N6 O7 179.2(3) . 2
N5 Eu1 N6 O9 -149(100) . .
N6 Eu1 O1 N5 96.4(3) . .
N6 Eu1 O2 N5 -89.9(3) . .
N6 Eu1 N2 N1 8.1(3) . .
N6 Eu1 N2 C11 -177.9(4) . .
N6 Eu1 N4 C12 -4.6(5) . .
N6 Eu1 N4 C16 -176.4(3) . .
N6 Eu1 N5 O1 -86.8(3) . .
N6 Eu1 N5 O2 94.0(3) . .
N6 Eu1 N5 O3 78(12) . .
C6 C1A C2A C3 78.2(18) . .
C6 C1B C2B C3 -57(2) . .
C1A C6 C1B C2B -47.2(15) . .
C1A C6 C5 N1 -158.7(10) . .
C1A C6 C5 C4 20.1(12) . .
C1A C2A C3 C2B 35.8(12) . .
C1A C2A C3 C4 -54.6(16) . .
C1A C2A C3 C9A -165.4(14) . .
C1A C2A C3 C9B -165.2(16) . .
C1A C2A C3 C10 79.4(15) . .
C2A C3 C4 N3 -162.5(10) . .
C2A C3 C4 C5 17.2(12) . .
C1B C6 C1A C2A 48.1(15) . .
C1B C6 C5 N1 172.1(10) . .
C1B C6 C5 C4 -9.0(13) . .
C1B C2B C3 C2A -55.9(16) . .
C1B C2B C3 C4 44.0(17) . .
C1B C2B C3 C9A -86(2) . .
C1B C2B C3 C9B -78.3(17) . .
C1B C2B C3 C10 159.5(15) . .
C2B C3 C4 N3 165.3(8) . .
C2B C3 C4 C5 -15.0(11) . .
C3 C4 C5 N1 179.6(6) . .
C3 C4 C5 C6 0.8(10) . .
C4 N3 C11 N2 2.3(7) . .
C4 N3 C11 C12 -176.5(5) . .
C5 N1 N2 Eu1 173.8(4) . .
C5 N1 N2 C11 -0.3(7) . .
C5 C6 C1A C2A -57.3(16) . .
C5 C6 C1B C2B 37(2) . .
C11 N3 C4 C3 178.6(5) . .
C11 N3 C4 C5 -1.0(8) . .
C11 C12 C13 C14 178.8(6) . .
C12 N4 C16 C15 -1.5(8) . .
C12 N4 C16 C16 178.5(6) . 2
C12 C13 C14 C15 -0.4(10) . .
C13 C14 C15 C16 1.1(10) . .
C14 C15 C16 N4 -0.1(9) . .
C14 C15 C16 C16 179.9(7) . 2
C16 N4 C12 C11 -177.8(5) . .
C16 N4 C12 C13 2.2(8) . .
C7A C6 C1A C2A 49.1(18) . .
C7A C6 C1B C2B 133.7(19) . .
C7A C6 C5 N1 87.4(12) . .
C7A C6 C5 C4 -93.8(12) . .
C8A C6 C1A C2A 169.5(15) . .
C8A C6 C1B C2B -115.6(18) . .
C8A C6 C5 N1 -38.6(16) . .
C8A C6 C5 C4 140.2(14) . .
C9A C3 C4 N3 -47.6(11) . .
C9A C3 C4 C5 132.1(11) . .
C7B C6 C1A C2A 92.5(19) . .
C7B C6 C1B C2B 164.5(16) . .
C7B C6 C5 N1 43.2(12) . .
C7B C6 C5 C4 -138.0(10) . .
C8B C6 C1A C2A -160.9(15) . .
C8B C6 C1B C2B -79.8(18) . .
C8B C6 C5 N1 -63.8(8) . .
C8B C6 C5 C4 115.0(8) . .
C9B C3 C4 N3 -73.0(12) . .
C9B C3 C4 C5 106.7(12) . .
C10 C3 C4 N3 57.1(8) . .
C10 C3 C4 C5 -123.3(7) . .
C17 C22 C21 C20 0.0 . .
C22 C17 C18 C19 0.0 . .
C22 C21 C20 C19 0.0 . .
C21 C20 C19 C18 0.0 . .
C20 C19 C18 C17 0.0 . .
C18 C17 C22 C21 0.0 . .
C23 C17 C22 C21 -177(2) . .
C23 C17 C18 C19 177(2) . .
C17B C22B C21B C20B 0.0 . .
C22B C17B C18B C19B 0.0 . .
C22B C21B C20B C19B 0.0 . .
C21B C20B C19B C18B 0.0 . .
C20B C19B C18B C17B 0.0 . .
C18B C17B C22B C21B 0.0 . .
C23B C17B C22B C21B -171.6(14) . .
C23B C17B C18B C19B 171.8(14) . .
